data_4123672
loop_
_publ_author_name
'Lin, Qipu'
'Bu, Xianhui'
'Mao, Chengyu'
'Zhao, Xiang'
'Sasan, Koroush'
'Feng, Pingyun'

_publ_section_title
;
 Mimicking high-silica zeolites: highly stable germanium- and tin-rich
 zeolite-type chalcogenides.
;
_journal_issue 19
_journal_name_full 'Journal of the American Chemical Society'
_journal_page_first 6184
_journal_page_last 6187
_journal_paper_doi 10.1021/jacs.5b03550
_journal_volume 137
_journal_year 2015
_chemical_formula_moiety 'Ge128 S256 Zn3.20, 1.61(S)'
_chemical_formula_sum 'Ge128 S257.61 Zn3.2'
_chemical_formula_weight 17764.82
_chemical_name_systematic
; 
 ? 
;
_space_group_IT_number 142
_symmetry_cell_setting tetragonal
_symmetry_space_group_name_Hall '-I 4bd 2c'
_symmetry_space_group_name_H-M 'I 41/a c d :2'
_atom_sites_solution_hydrogens none
_atom_sites_solution_primary direct
_atom_sites_solution_secondary difmap
_audit_creation_method SHELXL-97
_cell_angle_alpha 90.00
_cell_angle_beta 90.00
_cell_angle_gamma 90.00
_cell_formula_units_Z 1
_cell_length_a 23.361(9)
_cell_length_b 23.361(9)
_cell_length_c 39.239(15)
_cell_measurement_reflns_used 3536
_cell_measurement_temperature 296(2)
_cell_measurement_theta_max 24.80
_cell_measurement_theta_min 2.50
_cell_volume 21414(14)
_computing_cell_refinement 'Bruker SAINT'
_computing_data_collection 'Bruker APEX2'
_computing_data_reduction 'Bruker SAINT'
_computing_molecular_graphics 'Bruker SHELXTL'
_computing_publication_material 'Bruker SHELXTL'
_computing_structure_refinement 'SHELXL-97 (Sheldrick, 1997)'
_computing_structure_solution 'SHELXS-97 (Sheldrick, 1990)'
_diffrn_ambient_temperature 296(2)
_diffrn_measured_fraction_theta_full 0.971
_diffrn_measured_fraction_theta_max 0.918
_diffrn_measurement_device_type 'Bruker APEX-II CCD'
_diffrn_measurement_method '\f and \w scans'
_diffrn_radiation_monochromator graphite
_diffrn_radiation_source 'fine-focus sealed tube'
_diffrn_radiation_type MoK\a
_diffrn_radiation_wavelength 0.71073
_diffrn_reflns_av_R_equivalents 0.1034
_diffrn_reflns_av_sigmaI/netI 0.1437
_diffrn_reflns_limit_h_max 6
_diffrn_reflns_limit_h_min -27
_diffrn_reflns_limit_k_max 23
_diffrn_reflns_limit_k_min -13
_diffrn_reflns_limit_l_max 45
_diffrn_reflns_limit_l_min -35
_diffrn_reflns_number 19295
_diffrn_reflns_theta_full 25.10
_diffrn_reflns_theta_max 24.98
_diffrn_reflns_theta_min 1.61
_diffrn_standards_decay_% none
_diffrn_standards_interval_count none
_diffrn_standards_interval_time 0
_diffrn_standards_number 0
_exptl_absorpt_coefficient_mu 5.139
_exptl_absorpt_correction_T_max 0.237
_exptl_absorpt_correction_T_min 0.210
_exptl_absorpt_correction_type none
_exptl_crystal_colour light-yellow
_exptl_crystal_density_diffrn 1.378
_exptl_crystal_density_meas 1.3
_exptl_crystal_density_method 'not measured'
_exptl_crystal_description octahedral
_exptl_crystal_F_000 8313.7
_exptl_crystal_size_max 0.32
_exptl_crystal_size_mid 0.30
_exptl_crystal_size_min 0.28
_refine_diff_density_max 0.741
_refine_diff_density_min -0.759
_refine_diff_density_rms 0.220
_refine_ls_extinction_method none
_refine_ls_goodness_of_fit_ref 0.970
_refine_ls_hydrogen_treatment none
_refine_ls_matrix_type full
_refine_ls_number_parameters 122
_refine_ls_number_reflns 4334
_refine_ls_number_restraints 0
_refine_ls_restrained_S_all 0.970
_refine_ls_R_factor_all 0.2863
_refine_ls_R_factor_gt 0.0908
_refine_ls_shift/su_max 0.000
_refine_ls_shift/su_mean 0.000
_refine_ls_structure_factor_coef Fsqd
_refine_ls_weighting_details 'calc w=1/[\s^2^(Fo^2^)+(0.0606P)^2^+0.0000P] where P=(Fo^2^+2Fc^2^)/3'
_refine_ls_weighting_scheme calc
_refine_ls_wR_factor_gt 0.2298
_refine_ls_wR_factor_ref 0.2594
_reflns_number_gt 886
_reflns_number_total 4722
_reflns_threshold_expression >2sigma(I)
_cod_data_source_file ja5b03550_si_002.cif
_cod_data_source_block CPM-122-ZnCdGeS
_cod_depositor_comments
;
The following automatic conversions were performed:

'_symmetry_cell_setting' value 'Tetragonal' changed to 'tetragonal'
according to
/usr/data/users/saulius/crontab/automatic-downloads/rss-feeds/ACS/lib/dictionaries/cif_core.dic
dictionary named 'cif_core.dic' version 2.4.2 from 2011-04-26.

Automatic conversion script
Id: cif_fix_values 3271 2015-04-21 07:52:19Z andrius 

 Adding full bibliography for 4123670--4123675.cif.
;
_cod_original_sg_symbol_H-M I4(1)/acd
_cod_original_formula_sum 'Ge128 S257.61 Zn3.20'
_cod_database_code 4123672

loop_
_symmetry_equiv_pos_as_xyz
'x, y, z'
'-x+1/2, -y, z+1/2'
'-y+1/4, x+3/4, z+1/4'
'y+1/4, -x+1/4, z+3/4'
'-x+1/2, y, -z'
'x, -y, -z+1/2'
'y+1/4, x+3/4, -z+3/4'
'-y+1/4, -x+1/4, -z+1/4'
'x+1/2, y+1/2, z+1/2'
'-x+1, -y+1/2, z+1'
'-y+3/4, x+5/4, z+3/4'
'y+3/4, -x+3/4, z+5/4'
'-x+1, y+1/2, -z+1/2'
'x+1/2, -y+1/2, -z+1'
'y+3/4, x+5/4, -z+5/4'
'-y+3/4, -x+3/4, -z+3/4'
'-x, -y, -z'
'x-1/2, y, -z-1/2'
'y-1/4, -x-3/4, -z-1/4'
'-y-1/4, x-1/4, -z-3/4'
'x-1/2, -y, z'
'-x, y, z-1/2'
'-y-1/4, -x-3/4, z-3/4'
'y-1/4, x-1/4, z-1/4'
'-x+1/2, -y+1/2, -z+1/2'
'x, y+1/2, -z'
'y+1/4, -x-1/4, -z+1/4'
'-y+1/4, x+1/4, -z-1/4'
'x, -y+1/2, z+1/2'
'-x+1/2, y+1/2, z'
'-y+1/4, -x-1/4, z-1/4'
'y+1/4, x+1/4, z+1/4'

loop_
_atom_site_label
_atom_site_type_symbol
_atom_site_fract_x
_atom_site_fract_y
_atom_site_fract_z
_atom_site_U_iso_or_equiv
_atom_site_adp_type
_atom_site_occupancy
_atom_site_symmetry_multiplicity
_atom_site_calc_flag
_atom_site_refinement_flags
Ge1 Ge 0.57994(10) 0.09612(10) 0.09210(7) 0.1123(11) Uani 1 1 d .
Ge2 Ge 0.67197(10) 0.21947(9) 0.09220(8) 0.1084(10) Uani 1 1 d .
Ge3 Ge 0.56448(10) 0.20371(9) 0.02829(7) 0.1080(10) Uani 1 1 d .
Ge4 Ge 0.68934(9) 0.11220(8) 0.02848(7) 0.0994(9) Uani 1 1 d .
S1 S 0.6253(2) 0.1583(3) 0.12695(19) 0.119(2) Uani 1 1 d .
S2 S 0.5130(2) 0.1411(2) 0.06113(18) 0.120(2) Uani 1 1 d .
S3 S 0.6091(2) 0.2717(2) 0.06044(18) 0.116(2) Uani 1 1 d .
S4 S 0.6407(2) 0.0426(2) 0.06327(19) 0.124(3) Uani 1 1 d .
S5 S 0.7409(3) 0.1766(3) 0.0622(2) 0.148(3) Uani 1 1 d .
S6 S 0.6251(3) 0.1584(3) -0.0063(2) 0.155(3) Uani 1 1 d .
S7 S 0.5326(2) 0.0320(2) 0.1244(2) 0.127(3) Uani 1 1 d .
S8 S 0.5000 0.2500 -0.0039(3) 0.145(4) Uani 1 2 d S
S9 S 0.7500 0.0503(3) 0.0000 0.152(5) Uani 1 2 d S

loop_
_atom_site_aniso_label
_atom_site_aniso_U_11
_atom_site_aniso_U_22
_atom_site_aniso_U_33
_atom_site_aniso_U_23
_atom_site_aniso_U_13
_atom_site_aniso_U_12
Ge1 0.121(2) 0.116(2) 0.100(3) -0.0097(16) 0.0216(17) 0.0004(15)
Ge2 0.121(2) 0.1080(19) 0.097(3) -0.0208(16) 0.0149(16) -0.0021(15)
Ge3 0.128(2) 0.1025(17) 0.093(3) -0.0110(16) 0.0177(17) -0.0104(15)
Ge4 0.1098(18) 0.0980(17) 0.090(3) -0.0222(15) 0.0297(15) 0.0024(14)
S1 0.117(5) 0.133(5) 0.106(7) -0.018(4) 0.020(4) -0.010(4)
S2 0.119(5) 0.127(5) 0.116(8) -0.002(4) 0.018(4) 0.002(4)
S3 0.134(5) 0.106(4) 0.107(7) -0.017(4) -0.012(4) -0.010(4)
S4 0.144(5) 0.104(4) 0.123(8) -0.011(4) 0.046(5) 0.002(4)
S5 0.121(5) 0.178(6) 0.146(10) -0.004(6) 0.035(5) -0.006(5)
S6 0.198(7) 0.161(6) 0.107(8) -0.037(5) 0.048(6) -0.045(5)
S7 0.138(5) 0.119(5) 0.125(8) 0.007(4) 0.023(5) 0.001(4)
S8 0.145(8) 0.169(9) 0.122(12) 0.000 0.000 -0.028(7)
S9 0.191(9) 0.103(7) 0.161(13) 0.000 0.092(8) 0.000

loop_
_atom_type_symbol
_atom_type_description
_atom_type_scat_dispersion_real
_atom_type_scat_dispersion_imag
_atom_type_scat_source
S S 0.1246 0.1234 'International Tables Vol C Tables 4.2.6.8 and 6.1.1.4'
Zn Zn 0.2839 1.4301 'International Tables Vol C Tables 4.2.6.8 and 6.1.1.4'
Ge Ge 0.1547 1.8001 'International Tables Vol C Tables 4.2.6.8 and 6.1.1.4'
Cd Cd -0.8075 1.2024 'International Tables Vol C Tables 4.2.6.8 and 6.1.1.4'

loop_
_geom_angle_atom_site_label_1
_geom_angle_atom_site_label_2
_geom_angle_atom_site_label_3
_geom_angle
_geom_angle_site_symmetry_1
_geom_angle_site_symmetry_3
S4 Ge1 S2 115.9(3) . .
S4 Ge1 S7 103.2(2) . .
S2 Ge1 S7 105.9(2) . .
S4 Ge1 S1 111.9(2) . .
S2 Ge1 S1 110.7(2) . .
S7 Ge1 S1 108.5(3) . .
S5 Ge2 S7 104.9(3) . 20_656
S5 Ge2 S1 112.6(3) . .
S7 Ge2 S1 107.1(3) 20_656 .
S5 Ge2 S3 114.6(3) . .
S7 Ge2 S3 106.0(2) 20_656 .
S1 Ge2 S3 111.0(2) . .
S6 Ge3 S8 108.2(4) . .
S6 Ge3 S3 112.2(3) . .
S8 Ge3 S3 106.4(2) . .
S6 Ge3 S2 111.9(2) . .
S8 Ge3 S2 105.8(2) . .
S3 Ge3 S2 111.9(3) . .
S6 Ge4 S9 114.0(2) . .
S6 Ge4 S5 111.7(3) . .
S9 Ge4 S5 111.1(2) . .
S6 Ge4 S4 110.2(2) . .
S9 Ge4 S4 98.1(2) . .
S5 Ge4 S4 110.9(3) . .
Ge2 S1 Ge1 105.6(3) . .
Ge1 S2 Ge3 103.8(2) . .
Ge3 S3 Ge2 103.0(2) . .
Ge1 S4 Ge4 102.2(2) . .
Ge2 S5 Ge4 102.4(2) . .
Ge3 S6 Ge4 106.1(4) . .
Ge2 S7 Ge1 109.4(2) 27_565 .
Ge3 S8 Ge3 111.5(5) 10_554 .
Ge4 S9 Ge4 102.6(3) . 5_655

loop_
_geom_bond_atom_site_label_1
_geom_bond_atom_site_label_2
_geom_bond_distance
_geom_bond_site_symmetry_2
Ge1 S4 2.204(6) .
Ge1 S2 2.242(7) .
Ge1 S7 2.253(7) .
Ge1 S1 2.260(7) .
Ge2 S5 2.233(7) .
Ge2 S7 2.247(7) 20_656
Ge2 S1 2.255(7) .
Ge2 S3 2.280(7) .
Ge3 S6 2.228(7) .
Ge3 S8 2.244(7) .
Ge3 S3 2.280(6) .
Ge3 S2 2.290(6) .
Ge4 S6 2.297(9) .
Ge4 S9 2.313(5) .
Ge4 S5 2.338(8) .
Ge4 S4 2.408(6) .
S7 Ge2 2.247(7) 27_565
S8 Ge3 2.244(7) 10_554
S9 Ge4 2.313(5) 5_655
